data_4335599
loop_
_publ_author_name
'Daniel Tofan'
'Manuel Temprado'
'Subhojit Majumdar'
'Carl D. Hoff'
'Christopher C. Cummins'

_publ_section_title
;
 Functionalization Reactions Characteristic of a Robust Bicyclic
 Diphosphane Framework
;
_journal_name_full 'Inorganic Chemistry'
_journal_page_first 8851
_journal_page_last 8864
_journal_paper_doi 10.1021/ic401052a
_journal_volume 52
_journal_year 2013
_chemical_formula_sum 'C12 H20 P2 S2'
_chemical_formula_weight 290.34
_chemical_name_systematic
; 
 ? 
;
_space_group_IT_number 14
_symmetry_cell_setting monoclinic
_symmetry_space_group_name_Hall '-P 2ybc'
_symmetry_space_group_name_H-M 'P 1 21/c 1'
_atom_sites_solution_hydrogens geom
_atom_sites_solution_primary direct
_atom_sites_solution_secondary difmap
_audit_creation_method SHELXL-97
_cell_angle_alpha 90.00
_cell_angle_beta 90.3740(10)
_cell_angle_gamma 90.00
_cell_formula_units_Z 4
_cell_length_a 6.7523(6)
_cell_length_b 18.5199(17)
_cell_length_c 11.2782(11)
_cell_measurement_reflns_used 9949
_cell_measurement_temperature 100(2)
_cell_measurement_theta_max 30.79
_cell_measurement_theta_min 2.20
_cell_volume 1410.3(2)
_computing_cell_refinement 'SAINT 7.46A (Bruker-AXS, 2011)'
_computing_data_collection 'APEX2 v2011.4.0 (Bruker-AXS, 2011)'
_computing_data_reduction 'SAINT 7.46A (Bruker-AXS, 2011)'
_computing_molecular_graphics 'Bruker SHELXTL'
_computing_publication_material 'Bruker SHELXTL'
_computing_structure_refinement 'SHELXL-97 (Sheldrick, 2008)'
_computing_structure_solution 'SHELXS-97 (Sheldrick, 2008)'
_diffrn_ambient_temperature 100(2)
_diffrn_detector_area_resol_mean 8.3
_diffrn_measured_fraction_theta_full 1.000
_diffrn_measured_fraction_theta_max 1.000
_diffrn_measurement_device_type 'Bruker Smart APEX CCD'
_diffrn_measurement_method '\f and \w scans'
_diffrn_radiation_monochromator graphite
_diffrn_radiation_source 'fine-focus sealed tube'
_diffrn_radiation_type MoK\a
_diffrn_radiation_wavelength 0.71073
_diffrn_reflns_av_R_equivalents 0.0383
_diffrn_reflns_av_sigmaI/netI 0.0192
_diffrn_reflns_limit_h_max 9
_diffrn_reflns_limit_h_min -9
_diffrn_reflns_limit_k_max 26
_diffrn_reflns_limit_k_min -26
_diffrn_reflns_limit_l_max 16
_diffrn_reflns_limit_l_min -16
_diffrn_reflns_number 38978
_diffrn_reflns_theta_full 30.50
_diffrn_reflns_theta_max 30.50
_diffrn_reflns_theta_min 2.11
_exptl_absorpt_coefficient_mu 0.577
_exptl_absorpt_correction_T_max 0.9662
_exptl_absorpt_correction_T_min 0.8459
_exptl_absorpt_correction_type multi-scan
_exptl_absorpt_process_details 'SADABS (Sheldrick, 2009)'
_exptl_crystal_colour colourless
_exptl_crystal_density_diffrn 1.367
_exptl_crystal_description block
_exptl_crystal_F_000 616
_exptl_crystal_size_max 0.30
_exptl_crystal_size_mid 0.10
_exptl_crystal_size_min 0.06
_refine_diff_density_max 0.466
_refine_diff_density_min -0.270
_refine_diff_density_rms 0.056
_refine_ls_extinction_method none
_refine_ls_goodness_of_fit_ref 1.057
_refine_ls_hydrogen_treatment constr
_refine_ls_matrix_type full
_refine_ls_number_parameters 149
_refine_ls_number_reflns 4311
_refine_ls_number_restraints 0
_refine_ls_restrained_S_all 1.057
_refine_ls_R_factor_all 0.0272
_refine_ls_R_factor_gt 0.0227
_refine_ls_shift/su_max 0.001
_refine_ls_shift/su_mean 0.000
_refine_ls_structure_factor_coef Fsqd
_refine_ls_weighting_details 'calc w=1/[\s^2^(Fo^2^)+(0.0284P)^2^+0.5906P] where P=(Fo^2^+2Fc^2^)/3'
_refine_ls_weighting_scheme calc
_refine_ls_wR_factor_gt 0.0589
_refine_ls_wR_factor_ref 0.0619
_reflns_number_gt 3835
_reflns_number_total 4311
_reflns_threshold_expression >2sigma(I)
_cod_data_source_file ic401052a_si_008.cif
_cod_data_source_block 11224
_cod_database_code 4335599

loop_
_symmetry_equiv_pos_as_xyz
'x, y, z'
'-x, y+1/2, -z+1/2'
'-x, -y, -z'
'x, -y-1/2, z-1/2'

loop_
_atom_site_label
_atom_site_type_symbol
_atom_site_fract_x
_atom_site_fract_y
_atom_site_fract_z
_atom_site_U_iso_or_equiv
_atom_site_adp_type
_atom_site_occupancy
_atom_site_symmetry_multiplicity
_atom_site_calc_flag
_atom_site_refinement_flags
P1 P 0.53001(4) 0.085873(13) 0.85945(2) 0.00908(6) Uani 1 1 d .
S1 S 0.27082(4) 0.040038(14) 0.84758(2) 0.01383(6) Uani 1 1 d .
P2 P 0.58425(4) 0.169758(14) 0.72294(2) 0.01036(6) Uani 1 1 d .
S2 S 0.36248(4) 0.187379(15) 0.61525(2) 0.01511(6) Uani 1 1 d .
C1 C 0.74060(15) 0.02684(5) 0.83178(9) 0.01124(17) Uani 1 1 d .
H1A H 0.8654 0.0523 0.8513 0.013 Uiso 1 1 calc R
H1B H 0.7318 -0.0167 0.8825 0.013 Uiso 1 1 calc R
C2 C 0.73976(14) 0.00498(6) 0.70203(9) 0.01244(18) Uani 1 1 d .
C21 C 0.69742(18) -0.07363(6) 0.68114(10) 0.0186(2) Uani 1 1 d .
H21A H 0.7013 -0.0838 0.5959 0.028 Uiso 1 1 calc R
H21B H 0.5659 -0.0855 0.7118 0.028 Uiso 1 1 calc R
H21C H 0.7974 -0.1030 0.7221 0.028 Uiso 1 1 calc R
C31 C 0.76486(18) 0.04222(7) 0.48620(9) 0.0199(2) Uani 1 1 d .
H31A H 0.7272 -0.0080 0.4706 0.030 Uiso 1 1 calc R
H31B H 0.8963 0.0515 0.4532 0.030 Uiso 1 1 calc R
H31C H 0.6680 0.0746 0.4490 0.030 Uiso 1 1 calc R
C3 C 0.76951(15) 0.05529(6) 0.61797(9) 0.01357(19) Uani 1 1 d .
C4 C 0.80770(15) 0.13315(6) 0.65458(9) 0.01392(19) Uani 1 1 d .
H4A H 0.8430 0.1623 0.5842 0.017 Uiso 1 1 calc R
H4B H 0.9196 0.1352 0.7117 0.017 Uiso 1 1 calc R
C5 C 0.65480(16) 0.24517(6) 0.81897(9) 0.01389(19) Uani 1 1 d .
H5A H 0.7009 0.2860 0.7697 0.017 Uiso 1 1 calc R
H5B H 0.5378 0.2615 0.8641 0.017 Uiso 1 1 calc R
C6 C 0.81825(15) 0.22315(6) 0.90483(9) 0.01314(18) Uani 1 1 d .
C61 C 1.01504(17) 0.25864(6) 0.88439(10) 0.0187(2) Uani 1 1 d .
H61A H 1.1103 0.2420 0.9443 0.028 Uiso 1 1 calc R
H61B H 1.0002 0.3112 0.8902 0.028 Uiso 1 1 calc R
H61C H 1.0631 0.2460 0.8053 0.028 Uiso 1 1 calc R
C71 C 0.93969(16) 0.14537(6) 1.07372(9) 0.0161(2) Uani 1 1 d .
H71A H 1.0043 0.1028 1.0400 0.024 Uiso 1 1 calc R
H71B H 0.8772 0.1324 1.1489 0.024 Uiso 1 1 calc R
H71C H 1.0386 0.1832 1.0877 0.024 Uiso 1 1 calc R
C7 C 0.78392(15) 0.17282(5) 0.98823(9) 0.01200(18) Uani 1 1 d .
C8 C 0.58329(15) 0.13621(5) 0.99523(8) 0.01160(18) Uani 1 1 d .
H8A H 0.4793 0.1731 1.0075 0.014 Uiso 1 1 calc R
H8B H 0.5817 0.1029 1.0638 0.014 Uiso 1 1 calc R

loop_
_atom_site_aniso_label
_atom_site_aniso_U_11
_atom_site_aniso_U_22
_atom_site_aniso_U_33
_atom_site_aniso_U_23
_atom_site_aniso_U_13
_atom_site_aniso_U_12
P1 0.00775(11) 0.00974(11) 0.00975(11) -0.00006(8) 0.00036(8) 0.00013(8)
S1 0.00900(11) 0.01553(12) 0.01697(12) 0.00112(9) -0.00002(9) -0.00252(8)
P2 0.00951(12) 0.01141(12) 0.01015(11) 0.00121(8) -0.00022(8) -0.00012(8)
S2 0.01353(12) 0.01759(13) 0.01419(12) 0.00302(9) -0.00345(9) 0.00128(9)
C1 0.0098(4) 0.0122(4) 0.0118(4) -0.0010(3) -0.0005(3) 0.0020(3)
C2 0.0093(4) 0.0158(5) 0.0123(4) -0.0038(4) -0.0011(3) 0.0033(3)
C21 0.0214(5) 0.0156(5) 0.0187(5) -0.0050(4) -0.0048(4) 0.0044(4)
C31 0.0197(5) 0.0286(6) 0.0114(4) -0.0025(4) 0.0002(4) 0.0058(4)
C3 0.0093(4) 0.0195(5) 0.0119(4) -0.0026(4) 0.0007(3) 0.0029(4)
C4 0.0110(4) 0.0179(5) 0.0129(4) 0.0012(4) 0.0023(3) -0.0005(3)
C5 0.0156(5) 0.0112(4) 0.0149(4) 0.0008(3) -0.0010(4) -0.0016(3)
C6 0.0131(4) 0.0133(4) 0.0130(4) -0.0027(3) -0.0002(3) -0.0025(3)
C61 0.0175(5) 0.0221(5) 0.0166(5) -0.0016(4) 0.0004(4) -0.0086(4)
C71 0.0155(5) 0.0194(5) 0.0134(4) -0.0019(4) -0.0033(4) 0.0014(4)
C7 0.0120(4) 0.0129(4) 0.0112(4) -0.0029(3) -0.0006(3) -0.0002(3)
C8 0.0119(4) 0.0122(4) 0.0107(4) -0.0009(3) 0.0014(3) -0.0006(3)

loop_
_atom_type_symbol
_atom_type_description
_atom_type_scat_dispersion_real
_atom_type_scat_dispersion_imag
_atom_type_scat_source
C C 0.0033 0.0016 'International Tables Vol C Tables 4.2.6.8 and 6.1.1.4'
H H 0.0000 0.0000 'International Tables Vol C Tables 4.2.6.8 and 6.1.1.4'
P P 0.1023 0.0942 'International Tables Vol C Tables 4.2.6.8 and 6.1.1.4'
S S 0.1246 0.1234 'International Tables Vol C Tables 4.2.6.8 and 6.1.1.4'

loop_
_geom_angle_atom_site_label_1
_geom_angle_atom_site_label_2
_geom_angle_atom_site_label_3
_geom_angle
C1 P1 C8 107.47(5)
C1 P1 S1 115.36(4)
C8 P1 S1 116.86(3)
C1 P1 P2 99.71(3)
C8 P1 P2 101.06(3)
S1 P1 P2 114.170(15)
C5 P2 C4 108.68(5)
C5 P2 S2 115.93(4)
C4 P2 S2 115.58(4)
C5 P2 P1 99.64(4)
C4 P2 P1 99.98(4)
S2 P2 P1 114.823(16)
C2 C1 P1 109.09(7)
C3 C2 C21 126.16(10)
C3 C2 C1 119.66(9)
C21 C2 C1 114.15(9)
C2 C3 C31 125.58(10)
C2 C3 C4 119.41(9)
C31 C3 C4 115.00(9)
C3 C4 P2 109.08(7)
C6 C5 P2 110.97(7)
C7 C6 C61 124.56(10)
C7 C6 C5 120.25(9)
C61 C6 C5 115.12(9)
C6 C7 C71 123.85(10)
C6 C7 C8 120.25(9)
C71 C7 C8 115.77(9)
C7 C8 P1 110.82(7)

loop_
_geom_bond_atom_site_label_1
_geom_bond_atom_site_label_2
_geom_bond_distance
P1 C1 1.8222(10)
P1 C8 1.8266(10)
P1 S1 1.9489(4)
P1 P2 2.2192(4)
P2 C5 1.8286(11)
P2 C4 1.8292(11)
P2 S2 1.9495(4)
C1 C2 1.5183(13)
C2 C3 1.3452(15)
C2 C21 1.5018(15)
C31 C3 1.5059(14)
C3 C4 1.5215(15)
C5 C6 1.5192(15)
C6 C7 1.3455(14)
C6 C61 1.5016(15)
C71 C7 1.5103(14)
C7 C8 1.5174(14)
